data_7054007
loop_
_publ_author_name
Madhuprasad,
'Swathi, N.'
'Manjunatha, J. R.'
'Das, Uttam Kumar'
'Shetty, A. Nityananda'
'Trivedi, Darshak R.'

_publ_section_title
;
 Dual colorimetric receptor with logic gate operations: anion induced
 solvatochromism
;
_journal_issue 4
_journal_name_full 'New Journal of Chemistry'
_journal_page_first 1484
_journal_paper_doi 10.1039/c3nj01229h
_journal_volume 38
_journal_year 2014
_chemical_formula_moiety 'C13 H10 N2 O3'
_chemical_formula_sum 'C13 H10 N2 O3'
_chemical_formula_weight 242.23
_chemical_name_systematic
;
?
;
_space_group_IT_number 14
_symmetry_cell_setting monoclinic
_symmetry_space_group_name_Hall '-P 2ybc'
_symmetry_space_group_name_H-M 'P 1 21/c 1'
_atom_sites_solution_hydrogens geom
_atom_sites_solution_primary direct
_atom_sites_solution_secondary difmap
_audit_creation_method SHELXL-97
_cell_angle_alpha 90.00
_cell_angle_beta 96.635(2)
_cell_angle_gamma 90.00
_cell_formula_units_Z 4
_cell_length_a 11.9767(8)
_cell_length_b 5.9302(4)
_cell_length_c 16.1269(10)
_cell_measurement_temperature 298(2)
_cell_measurement_theta_max 0.973
_cell_measurement_theta_min 0.964
_cell_volume 1137.73(13)
_computing_cell_refinement 'SMART APEX II'
_computing_data_collection 'SMART APEX II'
_computing_data_reduction 'SMART APEX SAINT'
_computing_molecular_graphics SHELXTL
_computing_publication_material 'MERCURY 2.3'
_computing_structure_refinement 'SHELXL-97 (Sheldrick, 1997)'
_computing_structure_solution 'SHELXS-97 (Sheldrick, 1990)'
_diffrn_ambient_temperature 298(2)
_diffrn_detector_area_resol_mean 3
_diffrn_measured_fraction_theta_full 0.999
_diffrn_measured_fraction_theta_max 0.999
_diffrn_measurement_device_type 'BRUKER CCD AREA'
_diffrn_measurement_method 'PHI-OMEGA SCAN'
_diffrn_radiation_monochromator graphite
_diffrn_radiation_source 'fine-focus sealed tube'
_diffrn_radiation_type MoK\a
_diffrn_radiation_wavelength 0.71073
_diffrn_reflns_av_R_equivalents 0.0293
_diffrn_reflns_av_sigmaI/netI 0.0157
_diffrn_reflns_limit_h_max 14
_diffrn_reflns_limit_h_min -13
_diffrn_reflns_limit_k_max 7
_diffrn_reflns_limit_k_min -7
_diffrn_reflns_limit_l_max 19
_diffrn_reflns_limit_l_min -19
_diffrn_reflns_number 12717
_diffrn_reflns_theta_full 24.99
_diffrn_reflns_theta_max 24.99
_diffrn_reflns_theta_min 1.71
_exptl_absorpt_coefficient_mu 0.103
_exptl_absorpt_correction_T_max 0.9728
_exptl_absorpt_correction_T_min 0.9533
_exptl_absorpt_correction_type multi-scan
_exptl_absorpt_process_details SADABS
_exptl_crystal_colour pink
_exptl_crystal_density_diffrn 1.414
_exptl_crystal_density_method 'not measured'
_exptl_crystal_description block
_exptl_crystal_F_000 504
_exptl_crystal_size_max 0.47
_exptl_crystal_size_mid 0.30
_exptl_crystal_size_min 0.27
_refine_diff_density_max 0.279
_refine_diff_density_min -0.418
_refine_diff_density_rms 0.132
_refine_ls_extinction_method none
_refine_ls_goodness_of_fit_ref 1.113
_refine_ls_hydrogen_treatment mixed
_refine_ls_matrix_type full
_refine_ls_number_parameters 164
_refine_ls_number_reflns 1993
_refine_ls_number_restraints 0
_refine_ls_restrained_S_all 1.113
_refine_ls_R_factor_all 0.0577
_refine_ls_R_factor_gt 0.0523
_refine_ls_shift/su_max 0.000
_refine_ls_shift/su_mean 0.000
_refine_ls_structure_factor_coef Fsqd
_refine_ls_weighting_details 'calc w=1/[\s^2^(Fo^2^)+(0.0871P)^2^+0.2423P] where P=(Fo^2^+2Fc^2^)/3'
_refine_ls_weighting_scheme calc
_refine_ls_wR_factor_gt 0.1314
_refine_ls_wR_factor_ref 0.1485
_reflns_number_gt 1758
_reflns_number_total 1993
_reflns_threshold_expression >2sigma(I)
_cod_data_source_file c3nj01229h.txt
_cod_data_source_block drt07
_cod_depositor_comments
;
The following automatic conversions were performed:

'_symmetry_cell_setting' value 'MONOCLINIC' changed to 'monoclinic'
according to
/usr/data/users/saulius/crontab/automatic-downloads/current/RSC/lib/dictionaries/cif_core.dic
dictionary named 'cif_core.dic' version 2.4.2 from
2011-04-26.

'_exptl_absorpt_correction_type' value 'MULTI-SCAN'
changed to 'multi-scan' according to
/usr/data/users/saulius/crontab/automatic-downloads/current/RSC/lib/dictionaries/cif_core.dic
dictionary named 'cif_core.dic' version 2.4.2 from 2011-04-26.

Automatic conversion script
Id: cif_fix_values 2281 2013-09-26 08:29:07Z andrius 
;
_cod_original_sg_symbol_H-M P2(1)/c
_cod_database_code 7054007

loop_
_symmetry_equiv_pos_as_xyz
'x, y, z'
'-x, y+1/2, -z+1/2'
'-x, -y, -z'
'x, -y-1/2, z-1/2'

loop_
_atom_site_label
_atom_site_type_symbol
_atom_site_fract_x
_atom_site_fract_y
_atom_site_fract_z
_atom_site_U_iso_or_equiv
_atom_site_adp_type
_atom_site_occupancy
_atom_site_symmetry_multiplicity
_atom_site_calc_flag
_atom_site_refinement_flags
O1 O 0.55309(11) 1.44344(19) 0.57773(8) 0.0568(4) Uani 1 1 d .
H1 H 0.4941 1.4053 0.5505 0.085 Uiso 1 1 calc R
C2 C 0.58690(12) 1.2797(2) 0.63405(9) 0.0385(4) Uani 1 1 d .
C3 C 0.68481(13) 1.3069(3) 0.68798(9) 0.0442(4) Uani 1 1 d .
H3 H 0.7272 1.4380 0.6866 0.053 Uiso 1 1 calc R
C4 C 0.71856(13) 1.1372(3) 0.74373(9) 0.0459(4) Uani 1 1 d .
H4 H 0.7848 1.1532 0.7795 0.055 Uiso 1 1 calc R
C5 C 0.65494(13) 0.9431(3) 0.74703(10) 0.0470(4) Uani 1 1 d .
H5 H 0.6783 0.8302 0.7852 0.056 Uiso 1 1 calc R
C6 C 0.55689(13) 0.9168(3) 0.69385(9) 0.0416(4) Uani 1 1 d .
H6 H 0.5142 0.7865 0.6965 0.050 Uiso 1 1 calc R
C7 C 0.52167(12) 1.0844(2) 0.63634(8) 0.0351(4) Uani 1 1 d .
N8 N 0.42345(10) 1.0853(2) 0.57849(7) 0.0384(3) Uani 1 1 d .
C9 C 0.35600(13) 0.9203(3) 0.57056(9) 0.0431(4) Uani 1 1 d .
H9 H 0.3718 0.7935 0.6037 0.052 Uiso 1 1 calc R
C10 C 0.25367(12) 0.9219(3) 0.51089(9) 0.0407(4) Uani 1 1 d .
C11 C 0.18196(15) 0.7366(3) 0.50758(11) 0.0548(5) Uani 1 1 d .
H11 H 0.1989 0.6155 0.5435 0.066 Uiso 1 1 calc R
C12 C 0.08570(15) 0.7312(3) 0.45126(11) 0.0581(5) Uani 1 1 d .
H12 H 0.0376 0.6076 0.4491 0.070 Uiso 1 1 calc R
C13 C 0.06232(13) 0.9117(3) 0.39854(11) 0.0501(4) Uani 1 1 d .
N14 N -0.03990(13) 0.9053(4) 0.33823(12) 0.0720(5) Uani 1 1 d .
O15 O -0.10841(13) 0.7583(4) 0.34700(13) 0.1098(7) Uani 1 1 d .
O16 O -0.05117(15) 1.0441(4) 0.28283(14) 0.1082(7) Uani 1 1 d .
C17 C 0.13229(14) 1.0967(3) 0.39935(11) 0.0509(4) Uani 1 1 d .
H17 H 0.1154 1.2156 0.3624 0.061 Uiso 1 1 calc R
C18 C 0.22781(14) 1.1019(3) 0.45603(10) 0.0448(4) Uani 1 1 d .
H18 H 0.2754 1.2262 0.4578 0.054 Uiso 1 1 calc R

loop_
_atom_site_aniso_label
_atom_site_aniso_U_11
_atom_site_aniso_U_22
_atom_site_aniso_U_33
_atom_site_aniso_U_23
_atom_site_aniso_U_13
_atom_site_aniso_U_12
O1 0.0647(8) 0.0460(7) 0.0544(7) 0.0154(5) -0.0156(5) -0.0108(5)
C2 0.0434(8) 0.0388(8) 0.0325(7) 0.0011(6) 0.0012(6) 0.0010(6)
C3 0.0434(8) 0.0460(9) 0.0421(8) -0.0032(6) 0.0005(6) -0.0067(7)
C4 0.0374(8) 0.0600(10) 0.0384(8) -0.0023(7) -0.0034(6) 0.0024(7)
C5 0.0468(9) 0.0513(9) 0.0414(8) 0.0086(7) -0.0009(7) 0.0067(7)
C6 0.0427(8) 0.0411(8) 0.0406(8) 0.0040(6) 0.0036(6) -0.0001(6)
C7 0.0369(7) 0.0390(8) 0.0291(7) -0.0012(5) 0.0030(5) 0.0011(6)
N8 0.0385(7) 0.0419(7) 0.0340(6) -0.0010(5) 0.0000(5) -0.0013(5)
C9 0.0472(9) 0.0456(9) 0.0359(8) 0.0018(6) 0.0016(6) -0.0046(7)
C10 0.0400(8) 0.0461(9) 0.0361(8) -0.0047(6) 0.0050(6) -0.0049(6)
C11 0.0591(10) 0.0570(10) 0.0476(9) 0.0033(7) 0.0031(8) -0.0169(8)
C12 0.0500(10) 0.0682(12) 0.0562(10) -0.0080(9) 0.0069(8) -0.0245(8)
C13 0.0323(8) 0.0668(11) 0.0506(9) -0.0164(8) 0.0017(6) -0.0012(7)
N14 0.0393(9) 0.0938(14) 0.0793(12) -0.0255(10) -0.0087(8) -0.0008(9)
O15 0.0549(9) 0.1517(18) 0.1170(14) -0.0234(13) -0.0142(9) -0.0386(11)
O16 0.0783(11) 0.1100(14) 0.1219(16) 0.0105(12) -0.0496(10) 0.0085(10)
C17 0.0452(9) 0.0506(9) 0.0546(10) -0.0045(7) -0.0043(7) 0.0051(7)
C18 0.0411(8) 0.0425(8) 0.0493(9) -0.0048(7) -0.0014(7) -0.0039(6)

loop_
_atom_type_symbol
_atom_type_description
_atom_type_scat_dispersion_real
_atom_type_scat_dispersion_imag
_atom_type_scat_source
C C 0.0033 0.0016 'International Tables Vol C Tables 4.2.6.8 and 6.1.1.4'
H H 0.0000 0.0000 'International Tables Vol C Tables 4.2.6.8 and 6.1.1.4'
N N 0.0061 0.0033 'International Tables Vol C Tables 4.2.6.8 and 6.1.1.4'
O O 0.0106 0.0060 'International Tables Vol C Tables 4.2.6.8 and 6.1.1.4'

loop_
_geom_angle_atom_site_label_1
_geom_angle_atom_site_label_2
_geom_angle_atom_site_label_3
_geom_angle
C2 O1 H1 109.5
O1 C2 C3 120.09(13)
O1 C2 C7 118.99(13)
C3 C2 C7 120.92(13)
C4 C3 C2 119.15(14)
C4 C3 H3 120.4
C2 C3 H3 120.4
C3 C4 C5 120.72(14)
C3 C4 H4 119.6
C5 C4 H4 119.6
C6 C5 C4 120.16(14)
C6 C5 H5 119.9
C4 C5 H5 119.9
C5 C6 C7 120.26(14)
C5 C6 H6 119.9
C7 C6 H6 119.9
C6 C7 C2 118.79(14)
C6 C7 N8 127.41(13)
C2 C7 N8 113.79(12)
C9 N8 C7 122.41(13)
N8 C9 C10 122.40(14)
N8 C9 H9 118.8
C10 C9 H9 118.8
C11 C10 C18 119.21(15)
C11 C10 C9 118.99(14)
C18 C10 C9 121.79(14)
C12 C11 C10 120.49(17)
C12 C11 H11 119.8
C10 C11 H11 119.8
C13 C12 C11 118.83(16)
C13 C12 H12 120.6
C11 C12 H12 120.6
C12 C13 C17 122.22(15)
C12 C13 N14 118.81(16)
C17 C13 N14 118.96(17)
O16 N14 O15 123.62(19)
O16 N14 C13 118.87(18)
O15 N14 C13 117.5(2)
C13 C17 C18 118.70(16)
C13 C17 H17 120.6
C18 C17 H17 120.6
C17 C18 C10 120.55(15)
C17 C18 H18 119.7
C10 C18 H18 119.7

loop_
_geom_bond_atom_site_label_1
_geom_bond_atom_site_label_2
_geom_bond_distance
O1 C2 1.3588(18)
O1 H1 0.8200
C2 C3 1.386(2)
C2 C7 1.400(2)
C3 C4 1.379(2)
C3 H3 0.9300
C4 C5 1.385(2)
C4 H4 0.9300
C5 C6 1.381(2)
C5 H5 0.9300
C6 C7 1.391(2)
C6 H6 0.9300
C7 N8 1.4145(19)
N8 C9 1.266(2)
C9 C10 1.468(2)
C9 H9 0.9300
C10 C11 1.392(2)
C10 C18 1.398(2)
C11 C12 1.383(3)
C11 H11 0.9300
C12 C13 1.376(3)
C12 H12 0.9300
C13 C17 1.380(2)
C13 N14 1.474(2)
N14 O16 1.211(3)
N14 O15 1.217(3)
C17 C18 1.380(2)
C17 H17 0.9300
C18 H18 0.9300

loop_
_geom_hbond_atom_site_label_D
_geom_hbond_atom_site_label_H
_geom_hbond_atom_site_label_A
_geom_hbond_distance_DH
_geom_hbond_distance_HA
_geom_hbond_distance_DA
_geom_hbond_angle_DHA
_geom_hbond_site_symmetry_A
O1 H1 O1 0.82 2.26 2.760(2) 119.3 3_686
